data_7134546
loop_
_publ_author_name
'Sharma, Raju'
'Kenguva, Gowtham'
'Dandela, Rambabu'
'Daw, Prosenjit'

_publ_section_title
;
 Boron appended Ru-NHC catalyzed selective deoxygenative hydrogenation of
 tertiary amides and desulfurization of thioamides
;
_journal_issue 52
_journal_name_full 'Chemical Communications'
_journal_page_first 9460
_journal_page_last 9463
_journal_paper_doi 10.1039/D5CC00399G
_journal_volume 61
_journal_year 2025
_chemical_formula_moiety 'C22 H34 B N4 O2,Br'
_chemical_formula_sum 'C22 H34 B Br N4 O2'
_chemical_formula_weight 477.25
_space_group_crystal_system triclinic
_space_group_IT_number 2
_space_group_name_Hall '-P 1'
_space_group_name_H-M_alt 'P -1'
_atom_sites_solution_hydrogens geom
_audit_creation_method SHELXL-2018/3
_audit_update_record
;
2024-04-08 deposited with the CCDC.	2025-05-15 downloaded from the CCDC.
;
_cell_angle_alpha 68.584(2)
_cell_angle_beta 76.132(2)
_cell_angle_gamma 76.223(2)
_cell_formula_units_Z 2
_cell_length_a 8.5419(6)
_cell_length_b 12.0415(9)
_cell_length_c 13.3740(11)
_cell_measurement_reflns_used 3921
_cell_measurement_temperature 298(2)
_cell_measurement_theta_max 0.712
_cell_measurement_theta_min 0.671
_cell_volume 1225.92(16)
_computing_cell_refinement 'Bruker SHELXL'
_computing_data_collection 'Bruker APEX4'
_computing_data_reduction 'Bruker SAINT'
_computing_molecular_graphics 'Bruker SHELXTL'
_computing_publication_material 'Bruker SHELXTL'
_computing_structure_refinement 'SHELXL-2018/3 (Sheldrick, 2018)'
_computing_structure_solution 'SHELXT 2018/2 (Sheldrick, 2018)'
_diffrn_ambient_temperature 298(2)
_diffrn_measured_fraction_theta_full 0.986
_diffrn_measured_fraction_theta_max 0.985
_diffrn_measurement_device_type 'Bruker D8 quest photon detector'
_diffrn_measurement_method 'Omega and Phi scans'
_diffrn_radiation_type MoK\a
_diffrn_radiation_wavelength 0.71073
_diffrn_reflns_av_R_equivalents 0.0442
_diffrn_reflns_av_unetI/netI 0.0392
_diffrn_reflns_Laue_measured_fraction_full 0.986
_diffrn_reflns_Laue_measured_fraction_max 0.985
_diffrn_reflns_limit_h_max 10
_diffrn_reflns_limit_h_min -10
_diffrn_reflns_limit_k_max 15
_diffrn_reflns_limit_k_min -15
_diffrn_reflns_limit_l_max 16
_diffrn_reflns_limit_l_min -16
_diffrn_reflns_number 21580
_diffrn_reflns_point_group_measured_fraction_full 0.986
_diffrn_reflns_point_group_measured_fraction_max 0.985
_diffrn_reflns_theta_full 25.242
_diffrn_reflns_theta_max 26.397
_diffrn_reflns_theta_min 2.726
_diffrn_source microfocus
_exptl_absorpt_coefficient_mu 1.701
_exptl_absorpt_correction_T_max 0.712
_exptl_absorpt_correction_T_min 0.671
_exptl_absorpt_correction_type multi-scan
_exptl_crystal_colour colorless
_exptl_crystal_density_diffrn 1.293
_exptl_crystal_description block
_exptl_crystal_F_000 500
_exptl_crystal_size_max 0.24
_exptl_crystal_size_mid 0.22
_exptl_crystal_size_min 0.20
_refine_diff_density_max 0.472
_refine_diff_density_min -0.328
_refine_diff_density_rms 0.045
_refine_ls_extinction_method none
_refine_ls_goodness_of_fit_ref 0.861
_refine_ls_hydrogen_treatment constr
_refine_ls_matrix_type full
_refine_ls_number_parameters 275
_refine_ls_number_reflns 5033
_refine_ls_number_restraints 0
_refine_ls_restrained_S_all 0.861
_refine_ls_R_factor_all 0.0571
_refine_ls_R_factor_gt 0.0395
_refine_ls_shift/su_max 0.001
_refine_ls_shift/su_mean 0.000
_refine_ls_structure_factor_coef Fsqd
_refine_ls_weighting_details 'w=1/[\s^2^(Fo^2^)+(0.1000P)^2^+0.4707P] where P=(Fo^2^+2Fc^2^)/3'
_refine_ls_weighting_scheme calc
_refine_ls_wR_factor_gt 0.1153
_refine_ls_wR_factor_ref 0.1325
_reflns_Friedel_coverage 0.000
_reflns_number_gt 3921
_reflns_number_total 4960
_reflns_threshold_expression 'I > 2\s(I)'
_cod_data_source_file d5cc00399g2.cif
_cod_data_source_block RS_124_0m_a
_cod_depositor_comments 'Adding full bibliography for 7134546--7134547.cif.'
_cod_database_code 7134546
_shelx_shelxl_version_number 2018/3
_shelx_space_group_comment
;
The symmetry employed for this shelxl refinement is uniquely defined
by the following loop, which should always be used as a source of
symmetry information in preference to the above space-group names.
They are only intended as comments.
;

loop_
_space_group_symop_operation_xyz
'x, y, z'
'-x, -y, -z'

loop_
_atom_site_label
_atom_site_type_symbol
_atom_site_fract_x
_atom_site_fract_y
_atom_site_fract_z
_atom_site_U_iso_or_equiv
_atom_site_adp_type
_atom_site_occupancy
_atom_site_site_symmetry_order
_atom_site_calc_flag
_atom_site_refinement_flags_posn
_atom_site_refinement_flags_adp
_atom_site_refinement_flags_occupancy
_atom_site_disorder_assembly
_atom_site_disorder_group
Br1 Br 0.81661(3) 0.77906(3) 0.02335(3) 0.05907(14) Uani 1 1 d . . . . .
N2 N 0.4721(3) 0.52314(19) 0.15650(17) 0.0444(5) Uani 1 1 d . . . . .
N3 N 0.3078(2) 0.70967(19) 0.13479(17) 0.0443(5) Uani 1 1 d . . . . .
N4 N 0.3645(3) 0.87126(19) 0.14355(18) 0.0475(5) Uani 1 1 d . . . . .
N1 N 0.6518(3) 0.3437(2) 0.1826(3) 0.0654(7) Uani 1 1 d . . . . .
O2 O 0.6296(3) 0.8553(2) 0.3972(3) 0.0882(8) Uani 1 1 d . . . . .
O1 O 0.5214(3) 0.6885(2) 0.4490(3) 0.0907(8) Uani 1 1 d . . . . .
C10 C 0.3291(3) 0.5879(2) 0.1332(2) 0.0439(5) Uani 1 1 d . . . . .
C6 C 0.5073(3) 0.4099(2) 0.1524(2) 0.0479(6) Uani 1 1 d . . . . .
C13 C 0.4205(3) 0.7554(2) 0.1543(2) 0.0463(6) Uani 1 1 d . . . . .
H13 H 0.521649 0.713204 0.172515 0.056 Uiso 1 1 calc R U . . .
C11 C 0.1750(4) 0.8011(3) 0.1100(3) 0.0564(7) Uani 1 1 d . . . . .
H11 H 0.079221 0.794528 0.092698 0.068 Uiso 1 1 calc R U . . .
C14 C 0.4485(4) 0.9534(2) 0.1622(2) 0.0532(6) Uani 1 1 d . . . . .
H14A H 0.456612 1.024510 0.097795 0.064 Uiso 1 1 calc R U . . .
H14B H 0.558604 0.913215 0.173696 0.064 Uiso 1 1 calc R U . . .
C9 C 0.2089(3) 0.5506(3) 0.1068(2) 0.0549(7) Uani 1 1 d . . . . .
H9 H 0.108609 0.599360 0.094035 0.066 Uiso 1 1 calc R U . . .
C12 C 0.2110(4) 0.9004(3) 0.1159(3) 0.0582(7) Uani 1 1 d . . . . .
H12 H 0.144355 0.975750 0.103425 0.070 Uiso 1 1 calc R U . . .
C22 C 0.3602(4) 0.9920(3) 0.2593(3) 0.0599(7) Uani 1 1 d . . . . .
H00A H 0.253899 1.038536 0.244481 0.072 Uiso 1 1 calc R U . . .
H00B H 0.421549 1.044720 0.268745 0.072 Uiso 1 1 calc R U . . .
C8 C 0.2489(4) 0.4344(3) 0.1007(3) 0.0579(7) Uani 1 1 d . . . . .
H8 H 0.174125 0.403888 0.081776 0.069 Uiso 1 1 calc R U . . .
C3 C 0.7153(5) 0.2234(3) 0.1746(3) 0.0760(10) Uani 1 1 d . . . . .
H3A H 0.798536 0.228646 0.110160 0.091 Uiso 1 1 calc R U . . .
H3B H 0.627660 0.189658 0.167509 0.091 Uiso 1 1 calc R U . . .
C7 C 0.3952(4) 0.3641(3) 0.1219(2) 0.0542(7) Uani 1 1 d . . . . .
H7 H 0.420953 0.286801 0.116341 0.065 Uiso 1 1 calc R U . . .
C15 C 0.3365(4) 0.8870(3) 0.3653(3) 0.0670(8) Uani 1 1 d . . . . .
H15A H 0.274098 0.834963 0.355915 0.080 Uiso 1 1 calc R U . . .
H15B H 0.272289 0.919041 0.422119 0.080 Uiso 1 1 calc R U . . .
C4 C 0.7764(4) 0.3990(3) 0.1957(4) 0.0735(10) Uani 1 1 d . . . . .
H4A H 0.728248 0.478533 0.201185 0.088 Uiso 1 1 calc R U . . .
H4B H 0.862169 0.408854 0.132216 0.088 Uiso 1 1 calc R U . . .
C16 C 0.6926(5) 0.6458(3) 0.4603(3) 0.0747(9) Uani 1 1 d . . . . .
B1 B 0.4997(4) 0.8082(3) 0.4043(3) 0.0561(8) Uani 1 1 d . . . . .
C17 C 0.7441(4) 0.7592(4) 0.4585(3) 0.0768(10) Uani 1 1 d . . . . .
C5 C 0.8491(5) 0.3216(4) 0.2968(3) 0.0816(10) Uani 1 1 d . . . . .
H5A H 0.935903 0.357385 0.302104 0.098 Uiso 1 1 calc R U . . .
H5B H 0.765595 0.317942 0.360953 0.098 Uiso 1 1 calc R U . . .
C2 C 0.7872(5) 0.1418(3) 0.2738(4) 0.0920(13) Uani 1 1 d . . . . .
H2A H 0.835119 0.063742 0.264879 0.110 Uiso 1 1 calc R U . . .
H2B H 0.701270 0.129440 0.337107 0.110 Uiso 1 1 calc R U . . .
C1 C 0.9165(5) 0.1953(4) 0.2918(4) 0.0893(12) Uani 1 1 d . . . . .
H1A H 1.008992 0.198131 0.232944 0.107 Uiso 1 1 calc R U . . .
H1B H 0.954524 0.144451 0.359498 0.107 Uiso 1 1 calc R U . . .
C19 C 0.7048(8) 0.5399(5) 0.5630(5) 0.127(2) Uani 1 1 d . . . . .
H19A H 0.620057 0.555485 0.620270 0.190 Uiso 1 1 calc R U . . .
H19B H 0.809626 0.527681 0.583287 0.190 Uiso 1 1 calc R U . . .
H19C H 0.692663 0.468682 0.551025 0.190 Uiso 1 1 calc R U . . .
C21 C 0.7084(8) 0.7690(6) 0.5748(5) 0.131(2) Uani 1 1 d . . . . .
H21A H 0.716250 0.849096 0.569911 0.197 Uiso 1 1 calc R U . . .
H21B H 0.786750 0.711216 0.616946 0.197 Uiso 1 1 calc R U . . .
H21C H 0.600267 0.752669 0.609488 0.197 Uiso 1 1 calc R U . . .
C20 C 0.9152(5) 0.7796(5) 0.4018(6) 0.139(3) Uani 1 1 d . . . . .
H20A H 0.930095 0.779716 0.328324 0.209 Uiso 1 1 calc R U . . .
H20B H 0.992856 0.716016 0.439993 0.209 Uiso 1 1 calc R U . . .
H20C H 0.931667 0.856064 0.401079 0.209 Uiso 1 1 calc R U . . .
C18 C 0.7781(8) 0.6088(6) 0.3608(5) 0.142(3) Uani 1 1 d . . . . .
H18A H 0.718259 0.556047 0.351665 0.213 Uiso 1 1 calc R U . . .
H18B H 0.886999 0.567482 0.370716 0.213 Uiso 1 1 calc R U . . .
H18C H 0.782879 0.679662 0.297300 0.213 Uiso 1 1 calc R U . . .

loop_
_atom_site_aniso_label
_atom_site_aniso_U_11
_atom_site_aniso_U_22
_atom_site_aniso_U_33
_atom_site_aniso_U_23
_atom_site_aniso_U_13
_atom_site_aniso_U_12
Br1 0.04650(18) 0.0561(2) 0.0801(2) -0.02567(15) -0.01848(14) -0.00535(12)
N2 0.0446(11) 0.0415(11) 0.0480(11) -0.0129(9) -0.0112(9) -0.0079(9)
N3 0.0420(11) 0.0428(11) 0.0492(11) -0.0156(9) -0.0127(9) -0.0031(9)
N4 0.0447(11) 0.0430(11) 0.0576(13) -0.0191(10) -0.0131(10) -0.0038(9)
N1 0.0614(15) 0.0421(13) 0.096(2) -0.0225(13) -0.0286(14) 0.0012(11)
O2 0.0642(14) 0.0606(14) 0.133(2) -0.0086(14) -0.0384(15) -0.0116(11)
O1 0.0770(16) 0.0680(16) 0.125(2) -0.0130(15) -0.0365(16) -0.0190(13)
C10 0.0457(13) 0.0443(13) 0.0422(13) -0.0122(10) -0.0077(10) -0.0111(10)
C6 0.0524(14) 0.0431(13) 0.0470(14) -0.0118(11) -0.0076(11) -0.0110(11)
C13 0.0409(12) 0.0444(13) 0.0558(15) -0.0175(11) -0.0133(11) -0.0044(10)
C11 0.0491(15) 0.0543(16) 0.0721(18) -0.0240(14) -0.0267(14) 0.0019(12)
C14 0.0536(15) 0.0437(14) 0.0645(17) -0.0162(12) -0.0165(13) -0.0081(12)
C9 0.0484(14) 0.0568(16) 0.0642(17) -0.0194(13) -0.0172(13) -0.0105(12)
C12 0.0518(15) 0.0530(16) 0.0744(19) -0.0249(14) -0.0268(14) 0.0053(12)
C22 0.0586(16) 0.0541(16) 0.0754(19) -0.0322(15) -0.0248(15) 0.0062(13)
C8 0.0600(17) 0.0580(17) 0.0653(17) -0.0196(14) -0.0175(14) -0.0217(14)
C3 0.077(2) 0.0484(17) 0.103(3) -0.0299(18) -0.021(2) 0.0029(15)
C7 0.0641(17) 0.0463(14) 0.0565(16) -0.0181(12) -0.0090(13) -0.0162(13)
C15 0.0502(16) 0.085(2) 0.0662(19) -0.0280(17) -0.0084(14) -0.0081(15)
C4 0.0588(18) 0.0540(18) 0.113(3) -0.0259(18) -0.0369(19) 0.0008(14)
C16 0.073(2) 0.067(2) 0.080(2) -0.0162(17) -0.0244(18) -0.0033(17)
B1 0.0559(18) 0.063(2) 0.0518(17) -0.0210(15) -0.0095(14) -0.0110(15)
C17 0.0599(19) 0.076(2) 0.095(3) -0.0229(19) -0.0266(18) -0.0072(17)
C5 0.069(2) 0.089(3) 0.089(3) -0.036(2) -0.0291(19) 0.0109(19)
C2 0.091(3) 0.0487(19) 0.111(3) -0.0087(19) -0.017(2) 0.0057(18)
C1 0.081(3) 0.076(2) 0.093(3) -0.017(2) -0.029(2) 0.017(2)
C19 0.137(5) 0.087(3) 0.124(4) 0.017(3) -0.042(4) -0.023(3)
C21 0.127(4) 0.180(6) 0.131(4) -0.098(4) -0.059(4) 0.009(4)
C20 0.059(2) 0.107(4) 0.198(6) 0.018(4) -0.022(3) -0.023(2)
C18 0.146(5) 0.161(5) 0.149(5) -0.110(5) -0.064(4) 0.054(4)

loop_
_atom_type_symbol
_atom_type_description
_atom_type_scat_dispersion_real
_atom_type_scat_dispersion_imag
_atom_type_scat_source
C C 0.0033 0.0016 'International Tables Vol C Tables 4.2.6.8 and 6.1.1.4'
H H 0.0000 0.0000 'International Tables Vol C Tables 4.2.6.8 and 6.1.1.4'
B B 0.0013 0.0007 'International Tables Vol C Tables 4.2.6.8 and 6.1.1.4'
Br Br -0.2901 2.4595 'International Tables Vol C Tables 4.2.6.8 and 6.1.1.4'
N N 0.0061 0.0033 'International Tables Vol C Tables 4.2.6.8 and 6.1.1.4'
O O 0.0106 0.0060 'International Tables Vol C Tables 4.2.6.8 and 6.1.1.4'

loop_
_geom_angle_atom_site_label_1
_geom_angle_atom_site_label_2
_geom_angle_atom_site_label_3
_geom_angle
_geom_angle_site_symmetry_1
_geom_angle_site_symmetry_3
_geom_angle_publ_flag
C10 N2 C6 117.8(2) . . ?
C13 N3 C11 108.2(2) . . ?
C13 N3 C10 124.5(2) . . ?
C11 N3 C10 127.2(2) . . ?
C13 N4 C12 108.3(2) . . ?
C13 N4 C14 126.0(2) . . ?
C12 N4 C14 125.6(2) . . ?
C6 N1 C3 123.4(3) . . ?
C6 N1 C4 121.9(2) . . ?
C3 N1 C4 112.5(3) . . ?
B1 O2 C17 107.5(3) . . ?
B1 O1 C16 108.1(3) . . ?
N2 C10 C9 126.6(2) . . ?
N2 C10 N3 113.0(2) . . ?
C9 C10 N3 120.3(2) . . ?
N2 C6 N1 116.1(2) . . ?
N2 C6 C7 120.3(2) . . ?
N1 C6 C7 123.6(3) . . ?
N4 C13 N3 108.7(2) . . ?
C12 C11 N3 106.9(2) . . ?
N4 C14 C22 112.1(2) . . ?
C10 C9 C8 114.7(3) . . ?
C11 C12 N4 107.9(2) . . ?
C14 C22 C15 113.9(3) . . ?
C7 C8 C9 121.4(3) . . ?
N1 C3 C2 110.6(3) . . ?
C8 C7 C6 119.1(3) . . ?
C22 C15 B1 114.6(3) . . ?
N1 C4 C5 110.7(3) . . ?
O1 C16 C19 109.2(4) . . ?
O1 C16 C18 106.7(4) . . ?
C19 C16 C18 110.9(4) . . ?
O1 C16 C17 101.6(3) . . ?
C19 C16 C17 115.7(4) . . ?
C18 C16 C17 112.0(4) . . ?
O1 B1 O2 113.2(3) . . ?
O1 B1 C15 123.6(3) . . ?
O2 B1 C15 123.2(3) . . ?
O2 C17 C20 108.1(3) . . ?
O2 C17 C16 102.3(3) . . ?
C20 C17 C16 116.6(4) . . ?
O2 C17 C21 106.3(4) . . ?
C20 C17 C21 111.6(4) . . ?
C16 C17 C21 110.9(4) . . ?
C1 C5 C4 110.0(3) . . ?
C3 C2 C1 111.1(3) . . ?
C2 C1 C5 110.7(3) . . ?

loop_
_geom_bond_atom_site_label_1
_geom_bond_atom_site_label_2
_geom_bond_distance
_geom_bond_site_symmetry_2
_geom_bond_publ_flag
N2 C10 1.322(3) . ?
N2 C6 1.343(3) . ?
N3 C13 1.333(3) . ?
N3 C11 1.388(3) . ?
N3 C10 1.441(3) . ?
N4 C13 1.328(3) . ?
N4 C12 1.377(3) . ?
N4 C14 1.469(3) . ?
N1 C6 1.363(4) . ?
N1 C3 1.454(4) . ?
N1 C4 1.456(4) . ?
O2 B1 1.331(4) . ?
O2 C17 1.456(4) . ?
O1 B1 1.329(4) . ?
O1 C16 1.455(4) . ?
C10 C9 1.376(4) . ?
C6 C7 1.411(4) . ?
C11 C12 1.336(4) . ?
C14 C22 1.509(4) . ?
C9 C8 1.386(4) . ?
C22 C15 1.525(5) . ?
C8 C7 1.359(4) . ?
C3 C2 1.501(6) . ?
C15 B1 1.572(5) . ?
C4 C5 1.513(5) . ?
C16 C19 1.500(6) . ?
C16 C18 1.521(6) . ?
C16 C17 1.522(6) . ?
C17 C20 1.509(6) . ?
C17 C21 1.555(6) . ?
C5 C1 1.512(5) . ?
C2 C1 1.508(6) . ?
